data_4133095
loop_
_publ_author_name
'DeHaven, Baillie A.'
'Goodlett, Dustin W.'
'Sindt, Ammon J.'
'Noll, Niklas'
'De Vetta, Martina'
'Smith, Mark D.'
'Martin, Corey R.'
'Gonz\'alez, Leticia'
'Shimizu, Linda S.'

_publ_section_title
;
 Enhancing the Stability of Photogenerated Benzophenone Triplet Radical
 Pairs through Supramolecular Assembly.
;
_journal_issue 40
_journal_name_full 'Journal of the American Chemical Society'
_journal_page_first 13064
_journal_page_last 13070
_journal_paper_doi 10.1021/jacs.8b08501
_journal_volume 140
_journal_year 2018
_chemical_formula_moiety 'C44 H50 N6 O4, 2(C H4 O)'
_chemical_formula_sum 'C46 H58 N6 O6'
_chemical_formula_weight 790.98
_space_group_crystal_system monoclinic
_space_group_IT_number 14
_space_group_name_Hall '-P 2ybc'
_space_group_name_H-M_alt 'P 1 21/c 1'
_atom_sites_solution_hydrogens mixed
_atom_sites_solution_primary dual
_audit_creation_date 2017-12-15
_audit_creation_method
;
Olex2 1.2
(compiled 2017.08.10 svn.r3458 for OlexSys, GUI svn.r5381)
;
_audit_update_record
;
2018-07-11 deposited with the CCDC.
2018-07-19 downloaded from the CCDC.
;
_cell_angle_alpha 90
_cell_angle_beta 115.1330(10)
_cell_angle_gamma 90
_cell_formula_units_Z 2
_cell_length_a 14.4912(6)
_cell_length_b 9.6735(4)
_cell_length_c 16.1593(7)
_cell_measurement_reflns_used 9703
_cell_measurement_temperature 100(2)
_cell_measurement_theta_max 30.02
_cell_measurement_theta_min 2.52
_cell_volume 2050.76(15)
_computing_cell_refinement 'SAINT v8.37A (Bruker, 2015)'
_computing_data_collection 'Bruker APEX3 v2016.5-0 (Bruker, 2016)'
_computing_data_reduction 'SAINT v8.37A (Bruker, 2015)'
_computing_molecular_graphics 'Olex2 (Dolomanov et al., 2009)'
_computing_publication_material 'Olex2 (Dolomanov et al., 2009)'
_computing_structure_refinement 'XL (Sheldrick, 2008)'
_computing_structure_solution 'XT (Sheldrick, 2015)'
_diffrn_ambient_temperature 100(2)
_diffrn_detector 'Bruker PHOTON-100 area detector'
_diffrn_detector_area_resol_mean 10.4
_diffrn_detector_type 'CMOS area detector'
_diffrn_measured_fraction_theta_full 0.998
_diffrn_measured_fraction_theta_max 0.998
_diffrn_measurement_device 'three-circle diffractometer'
_diffrn_measurement_device_type 'Bruker D8 QUEST'
_diffrn_measurement_method '\w and \f scans'
_diffrn_radiation_monochromator 'mirror optics'
_diffrn_radiation_probe x-ray
_diffrn_radiation_type MoK\a
_diffrn_radiation_wavelength 0.71073
_diffrn_reflns_av_R_equivalents 0.0372
_diffrn_reflns_av_unetI/netI 0.0159
_diffrn_reflns_Laue_measured_fraction_full 0.998
_diffrn_reflns_Laue_measured_fraction_max 0.998
_diffrn_reflns_limit_h_max 20
_diffrn_reflns_limit_h_min -20
_diffrn_reflns_limit_k_max 13
_diffrn_reflns_limit_k_min -13
_diffrn_reflns_limit_l_max 22
_diffrn_reflns_limit_l_min -22
_diffrn_reflns_number 110998
_diffrn_reflns_point_group_measured_fraction_full 0.998
_diffrn_reflns_point_group_measured_fraction_max 0.998
_diffrn_reflns_theta_full 30.120
_diffrn_reflns_theta_max 30.121
_diffrn_reflns_theta_min 2.524
_diffrn_source 'microfocus sealed X-ray tube'
_diffrn_source_type 'Incoatec I\ms'
_diffrn_standards_number 0
_exptl_absorpt_coefficient_mu 0.086
_exptl_absorpt_correction_T_max 0.8622
_exptl_absorpt_correction_T_min 0.8410
_exptl_absorpt_correction_type multi-scan
_exptl_absorpt_process_details
;
SADABS-2016/2 (Bruker,2016/2) was used for absorption correction.
wR2(int) was 0.1596 before and 0.0412 after correction.
The Ratio of minimum to maximum transmission is 0.9754.
The \l/2 correction factor is Not present.
;
_exptl_crystal_colour colourless
_exptl_crystal_colour_primary colourless
_exptl_crystal_density_diffrn 1.281
_exptl_crystal_description plate
_exptl_crystal_F_000 848
_exptl_crystal_size_max 0.38
_exptl_crystal_size_mid 0.34
_exptl_crystal_size_min 0.12
_refine_diff_density_max 0.570
_refine_diff_density_min -0.316
_refine_diff_density_rms 0.055
_refine_ls_extinction_method none
_refine_ls_goodness_of_fit_ref 1.045
_refine_ls_hydrogen_treatment mixed
_refine_ls_matrix_type full
_refine_ls_number_parameters 270
_refine_ls_number_reflns 6044
_refine_ls_number_restraints 1
_refine_ls_restrained_S_all 1.046
_refine_ls_R_factor_all 0.0590
_refine_ls_R_factor_gt 0.0468
_refine_ls_shift/su_max 0.000
_refine_ls_shift/su_mean 0.000
_refine_ls_structure_factor_coef Fsqd
_refine_ls_weighting_details 'w=1/[\s^2^(Fo^2^)+(0.0642P)^2^+1.0837P] where P=(Fo^2^+2Fc^2^)/3'
_refine_ls_weighting_scheme calc
_refine_ls_wR_factor_gt 0.1229
_refine_ls_wR_factor_ref 0.1313
_reflns_Friedel_coverage 0.000
_reflns_number_gt 4976
_reflns_number_total 6044
_reflns_threshold_expression 'I > 2\s(I)'
_cod_data_source_file ja8b08501_si_004.cif
_cod_data_source_block dg_35bpp
_cod_database_code 4133095
_shelx_shelxl_version_number 2017/1
_shelx_space_group_comment
;
The symmetry employed for this shelxl refinement is uniquely defined
by the following loop, which should always be used as a source of
symmetry information in preference to the above space-group names.
They are only intended as comments.
;
_shelx_estimated_absorpt_t_max 0.990
_shelx_estimated_absorpt_t_min 0.968
_olex2_refinement_description
;
1. Fixed Uiso
 At 1.2 times of:
  All C(H) groups, All C(H,H) groups
 At 1.5 times of:
  All C(H,H,H) groups
2. Restrained distances
 O1S-H1S
 0.85 with sigma of 0.02
3.a Secondary CH2 refined with riding coordinates:
 C2(H2A,H2B), C3(H3A,H3B), C4(H4A,H4B), C11(H11A,H11B)
3.b Aromatic/amide H refined with riding coordinates:
 C6(H6), C8(H8), C10(H10), C14(H14), C15(H15), C16(H16), C17(H17), C18(H18)
3.c Idealised Me refined as rotating group:
 C20(H20A,H20B,H20C), C21(H21A,H21B,H21C), C22(H22A,H22B,H22C), C1S(H1SA,H1SB,
 H1SC)
;
_olex2_submission_special_instructions 'No special instructions were received'

loop_
_space_group_symop_operation_xyz
'x, y, z'
'-x, y+1/2, -z+1/2'
'-x, -y, -z'
'x, -y-1/2, z-1/2'

loop_
_atom_site_label
_atom_site_type_symbol
_atom_site_fract_x
_atom_site_fract_y
_atom_site_fract_z
_atom_site_U_iso_or_equiv
_atom_site_adp_type
_atom_site_occupancy
_atom_site_site_symmetry_order
_atom_site_calc_flag
_atom_site_refinement_flags_posn
O1 O 0.58717(7) 0.24111(10) 0.57067(6) 0.0245(2) Uani 1 1 d .
O2 O 0.99863(7) 0.67774(10) 0.50323(7) 0.0245(2) Uani 1 1 d .
N1 N 0.54512(7) 0.36293(10) 0.67040(6) 0.01563(19) Uani 1 1 d .
N2 N 0.68874(7) 0.41935(10) 0.64991(7) 0.01617(19) Uani 1 1 d .
N3 N 0.67655(7) 0.50473(10) 0.78480(7) 0.01678(19) Uani 1 1 d .
C1 C 0.60540(9) 0.33670(12) 0.62678(8) 0.0159(2) Uani 1 1 d .
C2 C 0.57012(9) 0.46694(13) 0.74378(8) 0.0188(2) Uani 1 1 d .
H2A H 0.528616 0.550852 0.718244 0.023 Uiso 1 1 calc R
H2B H 0.551545 0.429743 0.791752 0.023 Uiso 1 1 calc R
C3 C 0.70360(9) 0.53774(12) 0.71092(8) 0.0179(2) Uani 1 1 d .
H3A H 0.775876 0.566958 0.736429 0.021 Uiso 1 1 calc R
H3B H 0.661292 0.616058 0.675426 0.021 Uiso 1 1 calc R
C4 C 0.75955(9) 0.39744(13) 0.60942(8) 0.0200(2) Uani 1 1 d .
H4A H 0.749735 0.302763 0.583827 0.024 Uiso 1 1 calc R
H4B H 0.829893 0.403411 0.658099 0.024 Uiso 1 1 calc R
C5 C 0.74851(8) 0.49922(12) 0.53462(8) 0.0156(2) Uani 1 1 d .
C6 C 0.83408(8) 0.53306(12) 0.52075(8) 0.0162(2) Uani 1 1 d .
H6 H 0.899081 0.498809 0.561339 0.019 Uiso 1 1 calc R
C7 C 0.82502(8) 0.61695(12) 0.44761(8) 0.0154(2) Uani 1 1 d .
C8 C 0.73044(8) 0.67152(12) 0.39016(8) 0.0162(2) Uani 1 1 d .
H8 H 0.724070 0.726939 0.339474 0.019 Uiso 1 1 calc R
C9 C 0.64490(8) 0.64538(12) 0.40652(8) 0.0157(2) Uani 1 1 d .
C10 C 0.65446(8) 0.55691(12) 0.47796(8) 0.0167(2) Uani 1 1 d .
H10 H 0.596113 0.535663 0.488143 0.020 Uiso 1 1 calc R
C11 C 0.54578(9) 0.71921(13) 0.34964(8) 0.0192(2) Uani 1 1 d .
H11A H 0.541908 0.803876 0.382443 0.023 Uiso 1 1 calc R
H11B H 0.546612 0.748252 0.291216 0.023 Uiso 1 1 calc R
C12 C 0.91915(9) 0.65434(12) 0.43627(8) 0.0175(2) Uani 1 1 d .
C13 C 0.91389(9) 0.66188(13) 0.34201(8) 0.0193(2) Uani 1 1 d .
C14 C 0.97816(10) 0.75326(15) 0.32405(10) 0.0265(3) Uani 1 1 d .
H14 H 1.023299 0.811498 0.371209 0.032 Uiso 1 1 calc R
C15 C 0.97590(11) 0.75873(18) 0.23746(11) 0.0352(4) Uani 1 1 d .
H15 H 1.017743 0.823074 0.224796 0.042 Uiso 1 1 calc R
C16 C 0.91272(12) 0.67053(19) 0.16932(11) 0.0366(4) Uani 1 1 d .
H16 H 0.912330 0.673242 0.110403 0.044 Uiso 1 1 calc R
C17 C 0.85008(12) 0.57832(18) 0.18713(10) 0.0342(3) Uani 1 1 d .
H17 H 0.807344 0.517155 0.140658 0.041 Uiso 1 1 calc R
C18 C 0.84993(11) 0.57556(14) 0.27331(9) 0.0251(3) Uani 1 1 d .
H18 H 0.805682 0.514087 0.284945 0.030 Uiso 1 1 calc R
C19 C 0.74625(9) 0.41302(13) 0.86053(8) 0.0200(2) Uani 1 1 d .
C20 C 0.73140(12) 0.25619(14) 0.83979(10) 0.0305(3) Uani 1 1 d .
H20A H 0.661812 0.229716 0.828625 0.046 Uiso 1 1 calc GR
H20B H 0.780176 0.204156 0.892125 0.046 Uiso 1 1 calc GR
H20C H 0.742805 0.235452 0.785499 0.046 Uiso 1 1 calc GR
C21 C 0.85740(10) 0.45290(15) 0.88356(10) 0.0277(3) Uani 1 1 d .
H21A H 0.874325 0.424546 0.833424 0.041 Uiso 1 1 calc GR
H21B H 0.903080 0.406294 0.939997 0.041 Uiso 1 1 calc GR
H21C H 0.865520 0.553222 0.891902 0.041 Uiso 1 1 calc GR
C22 C 0.72611(11) 0.44400(16) 0.94454(9) 0.0269(3) Uani 1 1 d .
H22A H 0.735186 0.543086 0.958252 0.040 Uiso 1 1 calc GR
H22B H 0.774086 0.391496 0.997056 0.040 Uiso 1 1 calc GR
H22C H 0.656178 0.417201 0.931958 0.040 Uiso 1 1 calc GR
O1S O 0.48600(8) 0.22007(11) 0.38604(7) 0.0311(2) Uani 1 1 d D
H1S H 0.5246(18) 0.244(3) 0.4466(12) 0.071(8) Uiso 1 1 d D
C1S C 0.42072(13) 0.11075(19) 0.38462(11) 0.0389(4) Uani 1 1 d .
H1SA H 0.377968 0.084384 0.321171 0.058 Uiso 1 1 calc GR
H1SB H 0.377278 0.140835 0.413998 0.058 Uiso 1 1 calc GR
H1SC H 0.461629 0.031175 0.417688 0.058 Uiso 1 1 calc GR

loop_
_atom_site_aniso_label
_atom_site_aniso_U_11
_atom_site_aniso_U_22
_atom_site_aniso_U_33
_atom_site_aniso_U_23
_atom_site_aniso_U_13
_atom_site_aniso_U_12
O1 0.0312(5) 0.0229(4) 0.0207(4) -0.0062(3) 0.0122(4) -0.0032(4)
O2 0.0180(4) 0.0309(5) 0.0244(4) -0.0037(4) 0.0090(3) -0.0042(3)
N1 0.0136(4) 0.0191(4) 0.0142(4) -0.0003(3) 0.0059(3) -0.0020(3)
N2 0.0166(4) 0.0200(5) 0.0148(4) 0.0008(4) 0.0095(4) -0.0001(4)
N3 0.0173(4) 0.0187(5) 0.0140(4) 0.0015(4) 0.0063(4) 0.0005(4)
C1 0.0178(5) 0.0171(5) 0.0127(5) 0.0026(4) 0.0062(4) 0.0017(4)
C2 0.0177(5) 0.0228(6) 0.0168(5) -0.0022(4) 0.0083(4) 0.0010(4)
C3 0.0204(5) 0.0164(5) 0.0167(5) 0.0017(4) 0.0077(4) -0.0020(4)
C4 0.0191(5) 0.0255(6) 0.0202(5) 0.0071(5) 0.0130(5) 0.0066(4)
C5 0.0171(5) 0.0188(5) 0.0131(5) 0.0010(4) 0.0086(4) 0.0013(4)
C6 0.0150(5) 0.0196(5) 0.0148(5) -0.0008(4) 0.0070(4) 0.0013(4)
C7 0.0153(5) 0.0179(5) 0.0156(5) -0.0021(4) 0.0091(4) -0.0023(4)
C8 0.0175(5) 0.0172(5) 0.0149(5) 0.0004(4) 0.0079(4) -0.0024(4)
C9 0.0147(5) 0.0175(5) 0.0148(5) 0.0003(4) 0.0060(4) -0.0013(4)
C10 0.0148(5) 0.0201(5) 0.0168(5) 0.0019(4) 0.0083(4) -0.0002(4)
C11 0.0154(5) 0.0198(5) 0.0205(5) 0.0050(4) 0.0059(4) -0.0020(4)
C12 0.0169(5) 0.0174(5) 0.0214(5) 0.0003(4) 0.0113(4) -0.0001(4)
C13 0.0195(5) 0.0208(5) 0.0229(6) 0.0052(4) 0.0141(5) 0.0045(4)
C14 0.0199(6) 0.0303(7) 0.0352(7) 0.0091(6) 0.0175(5) 0.0031(5)
C15 0.0290(7) 0.0468(9) 0.0409(8) 0.0230(7) 0.0257(7) 0.0106(6)
C16 0.0375(8) 0.0546(10) 0.0274(7) 0.0175(7) 0.0230(6) 0.0180(7)
C17 0.0391(8) 0.0458(9) 0.0221(7) 0.0003(6) 0.0172(6) 0.0065(7)
C18 0.0297(6) 0.0283(6) 0.0228(6) 0.0016(5) 0.0166(5) 0.0013(5)
C19 0.0216(5) 0.0207(5) 0.0145(5) 0.0037(4) 0.0045(4) 0.0006(4)
C20 0.0397(8) 0.0207(6) 0.0208(6) 0.0070(5) 0.0030(6) 0.0038(5)
C21 0.0182(6) 0.0317(7) 0.0277(7) 0.0084(5) 0.0046(5) 0.0031(5)
C22 0.0315(7) 0.0342(7) 0.0143(5) 0.0009(5) 0.0092(5) -0.0021(5)
O1S 0.0332(5) 0.0353(6) 0.0228(5) 0.0017(4) 0.0099(4) 0.0044(4)
C1S 0.0375(8) 0.0444(9) 0.0289(7) -0.0028(7) 0.0084(6) -0.0078(7)

loop_
_atom_type_symbol
_atom_type_description
_atom_type_scat_dispersion_real
_atom_type_scat_dispersion_imag
_atom_type_scat_source
C C 0.0033 0.0016 'International Tables Vol C Tables 4.2.6.8 and 6.1.1.4'
H H 0.0000 0.0000 'International Tables Vol C Tables 4.2.6.8 and 6.1.1.4'
N N 0.0061 0.0033 'International Tables Vol C Tables 4.2.6.8 and 6.1.1.4'
O O 0.0106 0.0060 'International Tables Vol C Tables 4.2.6.8 and 6.1.1.4'

loop_
_geom_angle_atom_site_label_1
_geom_angle_atom_site_label_2
_geom_angle_atom_site_label_3
_geom_angle
_geom_angle_site_symmetry_1
_geom_angle_site_symmetry_3
C1 N1 C2 123.41(9) . .
C1 N1 C11 120.27(10) . 3_666
C11 N1 C2 116.20(9) 3_666 .
C1 N2 C3 120.20(9) . .
C1 N2 C4 120.41(10) . .
C4 N2 C3 119.24(10) . .
C2 N3 C19 116.26(10) . .
C3 N3 C2 106.80(9) . .
C3 N3 C19 118.71(9) . .
O1 C1 N1 122.21(11) . .
O1 C1 N2 121.76(10) . .
N1 C1 N2 116.01(10) . .
N1 C2 H2A 109.0 . .
N1 C2 H2B 109.0 . .
N3 C2 N1 113.01(9) . .
N3 C2 H2A 109.0 . .
N3 C2 H2B 109.0 . .
H2A C2 H2B 107.8 . .
N2 C3 H3A 109.3 . .
N2 C3 H3B 109.3 . .
N3 C3 N2 111.71(9) . .
N3 C3 H3A 109.3 . .
N3 C3 H3B 109.3 . .
H3A C3 H3B 107.9 . .
N2 C4 H4A 108.7 . .
N2 C4 H4B 108.7 . .
N2 C4 C5 114.25(9) . .
H4A C4 H4B 107.6 . .
C5 C4 H4A 108.7 . .
C5 C4 H4B 108.7 . .
C6 C5 C4 118.88(10) . .
C6 C5 C10 119.32(10) . .
C10 C5 C4 121.77(10) . .
C5 C6 H6 119.8 . .
C5 C6 C7 120.34(10) . .
C7 C6 H6 119.8 . .
C6 C7 C12 118.86(10) . .
C8 C7 C6 119.86(10) . .
C8 C7 C12 121.15(10) . .
C7 C8 H8 119.8 . .
C7 C8 C9 120.45(10) . .
C9 C8 H8 119.8 . .
C8 C9 C11 119.26(10) . .
C10 C9 C8 118.92(10) . .
C10 C9 C11 121.74(10) . .
C5 C10 C9 120.93(10) . .
C5 C10 H10 119.5 . .
C9 C10 H10 119.5 . .
N1 C11 C9 114.44(10) 3_666 .
N1 C11 H11A 108.7 3_666 .
N1 C11 H11B 108.7 3_666 .
C9 C11 H11A 108.7 . .
C9 C11 H11B 108.7 . .
H11A C11 H11B 107.6 . .
O2 C12 C7 120.16(11) . .
O2 C12 C13 121.00(10) . .
C13 C12 C7 118.84(10) . .
C14 C13 C12 119.43(12) . .
C18 C13 C12 121.01(11) . .
C18 C13 C14 119.49(12) . .
C13 C14 H14 120.0 . .
C15 C14 C13 120.01(14) . .
C15 C14 H14 120.0 . .
C14 C15 H15 119.9 . .
C16 C15 C14 120.17(13) . .
C16 C15 H15 119.9 . .
C15 C16 H16 120.0 . .
C15 C16 C17 120.03(13) . .
C17 C16 H16 120.0 . .
C16 C17 H17 120.1 . .
C16 C17 C18 119.90(15) . .
C18 C17 H17 120.1 . .
C13 C18 C17 120.35(13) . .
C13 C18 H18 119.8 . .
C17 C18 H18 119.8 . .
N3 C19 C20 114.76(10) . .
N3 C19 C21 108.75(10) . .
N3 C19 C22 106.90(10) . .
C21 C19 C20 109.42(11) . .
C22 C19 C20 108.75(11) . .
C22 C19 C21 108.04(11) . .
C19 C20 H20A 109.5 . .
C19 C20 H20B 109.5 . .
C19 C20 H20C 109.5 . .
H20A C20 H20B 109.5 . .
H20A C20 H20C 109.5 . .
H20B C20 H20C 109.5 . .
C19 C21 H21A 109.5 . .
C19 C21 H21B 109.5 . .
C19 C21 H21C 109.5 . .
H21A C21 H21B 109.5 . .
H21A C21 H21C 109.5 . .
H21B C21 H21C 109.5 . .
C19 C22 H22A 109.5 . .
C19 C22 H22B 109.5 . .
C19 C22 H22C 109.5 . .
H22A C22 H22B 109.5 . .
H22A C22 H22C 109.5 . .
H22B C22 H22C 109.5 . .
C1S O1S H1S 107.6(16) . .
O1S C1S H1SA 109.5 . .
O1S C1S H1SB 109.5 . .
O1S C1S H1SC 109.5 . .
H1SA C1S H1SB 109.5 . .
H1SA C1S H1SC 109.5 . .
H1SB C1S H1SC 109.5 . .

loop_
_geom_bond_atom_site_label_1
_geom_bond_atom_site_label_2
_geom_bond_distance
_geom_bond_site_symmetry_2
O1 C1 1.2423(14) .
O2 C12 1.2207(15) .
N1 C1 1.3593(14) .
N1 C2 1.4780(15) .
N1 C11 1.4522(14) 3_666
N2 C1 1.3616(15) .
N2 C3 1.4662(15) .
N2 C4 1.4479(14) .
N3 C2 1.4434(15) .
N3 C3 1.4416(15) .
N3 C19 1.5015(15) .
C2 H2A 0.9900 .
C2 H2B 0.9900 .
C3 H3A 0.9900 .
C3 H3B 0.9900 .
C4 H4A 0.9900 .
C4 H4B 0.9900 .
C4 C5 1.5138(16) .
C5 C6 1.3897(15) .
C5 C10 1.3954(16) .
C6 H6 0.9500 .
C6 C7 1.3931(16) .
C7 C8 1.3922(16) .
C7 C12 1.4957(15) .
C8 H8 0.9500 .
C8 C9 1.3960(15) .
C9 C10 1.3958(15) .
C9 C11 1.5155(16) .
C10 H10 0.9500 .
C11 H11A 0.9900 .
C11 H11B 0.9900 .
C12 C13 1.4942(16) .
C13 C14 1.4009(17) .
C13 C18 1.3837(19) .
C14 H14 0.9500 .
C14 C15 1.387(2) .
C15 H15 0.9500 .
C15 C16 1.386(3) .
C16 H16 0.9500 .
C16 C17 1.387(2) .
C17 H17 0.9500 .
C17 C18 1.3938(18) .
C18 H18 0.9500 .
C19 C20 1.5489(19) .
C19 C21 1.5403(18) .
C19 C22 1.5345(17) .
C20 H20A 0.9800 .
C20 H20B 0.9800 .
C20 H20C 0.9800 .
C21 H21A 0.9800 .
C21 H21B 0.9800 .
C21 H21C 0.9800 .
C22 H22A 0.9800 .
C22 H22B 0.9800 .
C22 H22C 0.9800 .
O1S H1S 0.926(16) .
O1S C1S 1.413(2) .
C1S H1SA 0.9800 .
C1S H1SB 0.9800 .
C1S H1SC 0.9800 .

loop_
_geom_hbond_atom_site_label_D
_geom_hbond_atom_site_label_H
_geom_hbond_atom_site_label_A
_geom_hbond_distance_DH
_geom_hbond_distance_HA
_geom_hbond_distance_DA
_geom_hbond_angle_DHA
_geom_hbond_publ_flag
O1S H1S O1 0.926(16) 1.816(18) 2.7160(14) 163(2) yes

loop_
_geom_torsion_atom_site_label_1
_geom_torsion_atom_site_label_2
_geom_torsion_atom_site_label_3
_geom_torsion_atom_site_label_4
_geom_torsion
_geom_torsion_site_symmetry_1
_geom_torsion_site_symmetry_4
O2 C12 C13 C14 -30.02(17) . .
O2 C12 C13 C18 146.99(13) . .
N2 C4 C5 C6 150.13(11) . .
N2 C4 C5 C10 -31.57(16) . .
C1 N1 C2 N3 -19.00(16) . .
C1 N2 C3 N3 40.54(14) . .
C1 N2 C4 C5 102.80(13) . .
C2 N1 C1 O1 173.93(11) . .
C2 N1 C1 N2 -4.46(16) . .
C2 N3 C3 N2 -60.60(12) . .
C2 N3 C19 C20 46.95(15) . .
C2 N3 C19 C21 169.86(10) . .
C2 N3 C19 C22 -73.72(13) . .
C3 N2 C1 O1 175.26(10) . .
C3 N2 C1 N1 -6.34(15) . .
C3 N2 C4 C5 -72.73(14) . .
C3 N3 C2 N1 50.01(12) . .
C3 N3 C19 C20 -82.67(14) . .
C3 N3 C19 C21 40.24(14) . .
C3 N3 C19 C22 156.66(10) . .
C4 N2 C1 O1 -0.23(17) . .
C4 N2 C1 N1 178.17(10) . .
C4 N2 C3 N3 -143.92(10) . .
C4 C5 C6 C7 174.45(11) . .
C4 C5 C10 C9 -176.86(11) . .
C5 C6 C7 C8 2.46(17) . .
C5 C6 C7 C12 178.37(10) . .
C6 C5 C10 C9 1.44(17) . .
C6 C7 C8 C9 1.47(17) . .
C6 C7 C12 O2 -37.61(17) . .
C6 C7 C12 C13 142.18(11) . .
C7 C8 C9 C10 -3.87(17) . .
C7 C8 C9 C11 173.02(11) . .
C7 C12 C13 C14 150.20(11) . .
C7 C12 C13 C18 -32.80(17) . .
C8 C7 C12 O2 138.24(12) . .
C8 C7 C12 C13 -41.97(16) . .
C8 C9 C10 C5 2.42(17) . .
C8 C9 C11 N1 144.79(11) . 3_666
C10 C5 C6 C7 -3.90(17) . .
C10 C9 C11 N1 -38.42(16) . 3_666
C11 N1 C1 O1 -1.78(17) 3_666 .
C11 N1 C1 N2 179.82(10) 3_666 .
C11 N1 C2 N3 156.87(10) 3_666 .
C11 C9 C10 C5 -174.39(11) . .
C12 C7 C8 C9 -174.33(11) . .
C12 C13 C14 C15 178.35(12) . .
C12 C13 C18 C17 -176.34(12) . .
C13 C14 C15 C16 -2.3(2) . .
C14 C13 C18 C17 0.7(2) . .
C14 C15 C16 C17 1.3(2) . .
C15 C16 C17 C18 0.7(2) . .
C16 C17 C18 C13 -1.7(2) . .
C18 C13 C14 C15 1.30(19) . .
C19 N3 C2 N1 -85.10(12) . .
C19 N3 C3 N2 73.21(13) . .
